data_7719161
loop_
_publ_author_name
'Shang, Meng-Jia'
'Chen, Duyong'
'Zhou, Ren-He'
'Lu, Han-Han'
'Ma, Lin'
'Xiao, Jingyi'
'Zhao, Liang'
'Meng, Yin-Shan'
'Liu, Tao'

_publ_section_title
;
 Unveiling the Relationship between Counterion Size and Spin Crossover
 Dynamics in Hexadentate Schiff-Base Manganese(III) Complexes
;
_journal_name_full 'Dalton Transactions'
_journal_paper_doi 10.1039/D5DT01347J
_journal_year 2025
_chemical_formula_moiety 'C22 H26 F2 Mn N4 O2, O4 Re'
_chemical_formula_sum 'C22 H26 F2 Mn N4 O6 Re'
_chemical_formula_weight 721.617
_space_group_crystal_system monoclinic
_space_group_IT_number 14
_space_group_name_Hall '-P 2yn'
_space_group_name_H-M_alt 'P 1 21/n 1'
_symmetry_Int_Tables_number 14
_atom_sites_solution_primary dual
_audit_creation_date 2025-07-03
_audit_creation_method
;
Olex2 1.5
(compiled 2022.04.07 svn.rca3783a0 for OlexSys, GUI svn.r6498)
;
_audit_update_record
;
2025-07-05 deposited with the CCDC.	2025-07-24 downloaded from the CCDC.
;
_cell_angle_alpha 90
_cell_angle_beta 98.423(5)
_cell_angle_gamma 90
_cell_formula_units_Z 4
_cell_length_a 7.5915(8)
_cell_length_b 18.709(2)
_cell_length_c 17.805(2)
_cell_measurement_reflns_used 9787
_cell_measurement_temperature 400(2)
_cell_measurement_theta_max 25.684
_cell_measurement_theta_min 2.556
_cell_volume 2501.6(5)
_computing_cell_refinement 'SAINT V8.40B (Bruker, 2016)'
_computing_data_collection 'Bruker D8 Venture diffractometer'
_computing_data_reduction 'SAINT V8.40B (Bruker, 2016)'
_computing_molecular_graphics 'Olex2 1.5 (Dolomanov et al., 2009)'
_computing_publication_material 'Olex2 1.5 (Dolomanov et al., 2009)'
_computing_structure_refinement 'olex2.refine 1.5 (Bourhis et al., 2015)'
_computing_structure_solution 'SHELXT 2014/5 (Sheldrick, 2014)'
_diffrn_ambient_temperature 400(2)
_diffrn_detector 'Bruker PHOTON-II area detector'
_diffrn_detector_area_resol_mean 7.4
_diffrn_detector_type 'CMOS-PHOTONII area detector'
_diffrn_measured_fraction_theta_full 0.9996
_diffrn_measured_fraction_theta_max 0.9983
_diffrn_measurement_device 'three-circle diffractometer'
_diffrn_measurement_device_type 'Bruker PHOTON-II area detector'
_diffrn_measurement_method 'phi and omega scans'
_diffrn_radiation_monochromator graphite
_diffrn_radiation_probe x-ray
_diffrn_radiation_type 'Mo K\a'
_diffrn_radiation_wavelength 0.71073
_diffrn_reflns_av_R_equivalents 0.0441
_diffrn_reflns_av_unetI/netI 0.0218
_diffrn_reflns_Laue_measured_fraction_full 0.9996
_diffrn_reflns_Laue_measured_fraction_max 0.9983
_diffrn_reflns_limit_h_max 9
_diffrn_reflns_limit_h_min -9
_diffrn_reflns_limit_k_max 22
_diffrn_reflns_limit_k_min -22
_diffrn_reflns_limit_l_max 21
_diffrn_reflns_limit_l_min -21
_diffrn_reflns_number 48887
_diffrn_reflns_point_group_measured_fraction_full 0.9996
_diffrn_reflns_point_group_measured_fraction_max 0.9983
_diffrn_reflns_theta_full 25.2417
_diffrn_reflns_theta_max 25.69
_diffrn_reflns_theta_min 1.59
_diffrn_source 'sealed X-ray tube'
_diffrn_source_current 1.4
_diffrn_source_power 0.07
_diffrn_source_target Mo
_diffrn_source_voltage 50.0
_diffrn_standards_number 0
_exptl_absorpt_coefficient_mu 5.399
_exptl_absorpt_correction_T_max 0.7453
_exptl_absorpt_correction_T_min 0.5457
_exptl_absorpt_correction_type multi-scan
_exptl_absorpt_process_details
;
SADABS-2016/2 (Bruker,2016/2) was used for absorption correction.
wR2(int) was 0.1334 before and 0.0517 after correction.
The Ratio of minimum to maximum transmission is 0.7322.
The \l/2 correction factor is Not present.
;
_exptl_crystal_colour 'metallic blackish black'
_exptl_crystal_colour_lustre metallic
_exptl_crystal_colour_modifier blackish
_exptl_crystal_colour_primary black
_exptl_crystal_density_diffrn 1.916
_exptl_crystal_density_method 'not measured'
_exptl_crystal_description block
_exptl_crystal_F_000 1408.159
_exptl_crystal_size_max 0.2
_exptl_crystal_size_mid 0.1
_exptl_crystal_size_min 0.1
_refine_diff_density_max 0.2808
_refine_diff_density_min -0.6966
_refine_diff_density_rms 0.0779
_refine_ls_d_res_high 0.8199
_refine_ls_d_res_low 12.8242
_refine_ls_goodness_of_fit_ref 1.0632
_refine_ls_hydrogen_treatment constr
_refine_ls_matrix_type full
_refine_ls_number_constraints 26
_refine_ls_number_parameters 578
_refine_ls_number_reflns 4747
_refine_ls_number_restraints 0
_refine_ls_restrained_S_all 1.0632
_refine_ls_R_factor_all 0.0196
_refine_ls_R_factor_gt 0.0173
_refine_ls_shift/su_max -0.0008
_refine_ls_shift/su_mean 0.0001
_refine_ls_structure_factor_coef Fsqd
_refine_ls_weighting_details 'w=1/[\s^2^(Fo^2^)+(0.0239P)^2^+0.2494P] where P=(Fo^2^+2Fc^2^)/3'
_refine_ls_weighting_scheme calc
_refine_ls_wR_factor_gt 0.0421
_refine_ls_wR_factor_ref 0.0432
_reflns_Friedel_coverage 0.0
_reflns_limit_h_max 8
_reflns_limit_h_min -9
_reflns_limit_k_max 22
_reflns_limit_k_min 0
_reflns_limit_l_max 21
_reflns_limit_l_min -7
_reflns_number_gt 4312
_reflns_number_total 4747
_reflns_threshold_expression I>=2u(I)
_cod_data_source_file d5dt01347j2.cif
_cod_data_source_block 2441907
_cod_depositor_comments
;
The following automatic conversions were performed:

data item '_diffrn_radiation_probe' value 'X-ray' was changed to
'x-ray' in accordance with the
/home/data/users/saulius/crontab/automatic-downloads/rss-feeds/RSC/lib/dictionaries/cif_core.dic
dictionary named 'cif_core.dic' version 2.4.2 last updated on
2011-04-26.

Automatic conversion script
Id: cif_fix_values 8170 2020-07-09 18:12:32Z antanas 
;
_cod_original_cell_volume 2501.5(5)
_cod_original_sg_symbol_Hall '-P 2ybc (x-z,y,z)'
_cod_database_code 7719161
_olex2_refinement_description
;
1. Fixed Uiso
 At 1.2 times of:
  All C(H) groups, All C(H,H) groups, All N(H) groups
;
_olex2_submission_special_instructions 'No special instructions were received'

loop_
_space_group_symop_id
_space_group_symop_operation_xyz
1 x,y,z
2 -x+1/2,y+1/2,-z+1/2
3 -x,-y,-z
4 x-1/2,-y-1/2,z-1/2

loop_
_atom_site_label
_atom_site_type_symbol
_atom_site_fract_x
_atom_site_fract_y
_atom_site_fract_z
_atom_site_U_iso_or_equiv
_atom_site_adp_type
_atom_site_occupancy
_atom_site_refinement_flags_posn
Re1 Re 0.62607(4) 0.428172(17) 0.106275(18) 0.0709(2) Uani 1.000000 .
Mn1 Mn 0.56075(8) 0.22588(3) 0.39618(4) 0.0430(3) Uani 1.000000 .
O2 O 0.43521(17) 0.29941(7) 0.43943(7) 0.0476(3) Uani 1.000000 .
O1 O 0.68127(19) 0.15476(7) 0.34924(8) 0.0543(3) Uani 1.000000 .
N3 N 0.3386(2) 0.22151(9) 0.30965(10) 0.0532(4) Uani 1.000000 .
N4 N 0.7286(2) 0.29829(9) 0.35771(10) 0.0518(4) Uani 1.000000 .
F1 F 0.7830(3) 0.04301(11) 0.12448(11) 0.1152(7) Uani 1.000000 .
N2 N 0.7480(5) 0.2220(2) 0.5021(2) 0.0576(12) Uani 1.000000 .
H2 H 0.832(4) 0.1944(16) 0.4914(17) 0.0691(15) Uiso 1.000000 .
N1 N 0.4344(2) 0.14289(10) 0.45110(11) 0.0577(4) Uani 1.000000 .
H1 H 0.351(3) 0.1601(14) 0.4721(14) 0.0693(5) Uiso 1.000000 .
C2 C 0.7579(3) 0.22672(11) 0.24723(11) 0.0515(4) Uani 1.000000 .
F2 F 0.2693(3) 0.53994(8) 0.42873(13) 0.1216(7) Uani 1.000000 .
C18 C 0.3569(2) 0.35342(10) 0.39915(10) 0.0447(4) Uani 1.000000 .
O3 O 0.6126(5) 0.3603(2) 0.0409(2) 0.0855(12) Uani 1.000000 .
C7 C 0.7802(3) 0.29052(12) 0.29276(12) 0.0550(5) Uani 1.000000 .
H7 H 0.844(3) 0.3264(13) 0.2739(13) 0.0660(6) Uiso 1.000000 .
C17 C 0.2736(2) 0.34639(10) 0.32314(11) 0.0496(4) Uani 1.000000 .
C1 C 0.7220(2) 0.16048(11) 0.27987(11) 0.0491(4) Uani 1.000000 .
C16 C 0.2520(3) 0.27728(12) 0.28671(12) 0.0545(5) Uani 1.000000 .
H16 H 0.154(3) 0.2731(12) 0.2434(14) 0.0654(6) Uiso 1.000000 .
C3 C 0.7995(3) 0.22836(14) 0.17265(13) 0.0628(6) Uani 1.000000 .
H3 H 0.822(3) 0.2756(14) 0.1521(15) 0.0753(7) Uiso 1.000000 .
C8 C 0.8003(3) 0.35816(13) 0.40650(15) 0.0647(6) Uani 1.000000 .
H8a H 0.705(4) 0.3842(14) 0.4213(15) 0.0777(7) Uiso 1.000000 .
H8b H 0.869(3) 0.3873(16) 0.3778(14) 0.0777(7) Uiso 1.000000 .
C6 C 0.7339(3) 0.09793(13) 0.23685(14) 0.0635(6) Uani 1.000000 .
H6 H 0.709(4) 0.0542(14) 0.2601(16) 0.0762(7) Uiso 1.000000 .
C21 C 0.1888(4) 0.47068(14) 0.32017(18) 0.0789(8) Uani 1.000000 .
H21 H 0.135(4) 0.5078(17) 0.2998(17) 0.0947(9) Uiso 1.000000 .
C19 C 0.3526(3) 0.42006(11) 0.43448(15) 0.0600(5) Uani 1.000000 .
H19 H 0.402(4) 0.4264(12) 0.4824(17) 0.0720(6) Uiso 1.000000 .
C12 C 0.5669(4) 0.11877(14) 0.51599(15) 0.0696(7) Uani 1.000000 .
H12a H 0.655(4) 0.0916(15) 0.4956(17) 0.0835(8) Uiso 1.000000 .
H12b H 0.511(4) 0.0937(15) 0.5489(17) 0.0835(8) Uiso 1.000000 .
C20 C 0.2699(4) 0.47572(12) 0.39357(17) 0.0741(7) Uani 1.000000 .
C15 C 0.2762(4) 0.15172(13) 0.27794(15) 0.0682(6) Uani 1.000000 .
H15a H 0.374(4) 0.1267(15) 0.2573(15) 0.0818(7) Uiso 1.000000 .
H15b H 0.185(4) 0.1579(14) 0.2387(15) 0.0818(7) Uiso 1.000000 .
C22 C 0.1910(3) 0.40552(14) 0.28535(15) 0.0664(6) Uani 1.000000 .
H22 H 0.133(4) 0.3955(15) 0.2388(16) 0.0797(7) Uiso 1.000000 .
C11 C 0.6572(4) 0.18225(15) 0.55583(14) 0.0682(6) Uani 1.000000 .
H11a H 0.570(4) 0.2152(15) 0.5717(15) 0.0818(8) Uiso 1.000000 .
H11b H 0.741(4) 0.1683(14) 0.5998(16) 0.0818(8) Uiso 1.000000 .
C10 C 0.8228(4) 0.29107(17) 0.53254(15) 0.0716(6) Uani 1.000000 .
H10a H 0.902(4) 0.2842(14) 0.5794(17) 0.0859(8) Uiso 1.000000 .
H10b H 0.716(4) 0.3184(15) 0.5450(15) 0.0859(8) Uiso 1.000000 .
C14 C 0.2146(4) 0.10613(15) 0.33925(18) 0.0771(7) Uani 1.000000 .
H14a H 0.124(4) 0.1314(16) 0.3578(17) 0.0926(9) Uiso 1.000000 .
H14b H 0.167(4) 0.0636(15) 0.3177(18) 0.0926(9) Uiso 1.000000 .
C13 C 0.3592(4) 0.08275(14) 0.40240(18) 0.0748(8) Uani 1.000000 .
H13a H 0.316(4) 0.0459(16) 0.4325(17) 0.0898(9) Uiso 1.000000 .
H13b H 0.458(4) 0.0608(14) 0.3804(18) 0.0898(9) Uiso 1.000000 .
O4 O 0.6456(11) 0.5084(3) 0.0635(4) 0.163(3) Uani 1.000000 .
O6 O 0.8073(8) 0.4179(3) 0.1703(4) 0.131(3) Uani 1.000000 .
C4 C 0.8068(3) 0.16765(16) 0.13062(14) 0.0705(6) Uani 1.000000 .
H4 H 0.829(3) 0.1675(14) 0.0800(16) 0.0846(8) Uiso 1.000000 .
C9 C 0.9178(3) 0.33102(17) 0.47648(16) 0.0742(7) Uani 1.000000 .
H9a H 1.016(4) 0.3044(15) 0.4596(16) 0.0891(8) Uiso 1.000000 .
H9b H 0.977(4) 0.3658(16) 0.5020(17) 0.0891(8) Uiso 1.000000 .
C5 C 0.7744(4) 0.10395(15) 0.16505(14) 0.0713(6) Uani 1.000000 .
O5 O 0.4473(9) 0.4283(4) 0.1483(5) 0.174(3) Uani 1.000000 .

loop_
_atom_site_aniso_label
_atom_site_aniso_U_11
_atom_site_aniso_U_22
_atom_site_aniso_U_33
_atom_site_aniso_U_12
_atom_site_aniso_U_13
_atom_site_aniso_U_23
Re1 0.0592(3) 0.0749(4) 0.0779(3) -0.00383(13) 0.0080(2) -0.00916(18)
Mn1 0.0462(5) 0.0385(5) 0.0455(5) 0.0029(3) 0.0104(4) 0.0037(3)
O2 0.0559(7) 0.0440(7) 0.0433(7) 0.0100(6) 0.0084(5) 0.0043(5)
O1 0.0660(8) 0.0452(8) 0.0557(8) 0.0096(6) 0.0215(6) 0.0069(6)
N3 0.0566(9) 0.0481(9) 0.0548(10) -0.0005(7) 0.0077(7) -0.0054(7)
N4 0.0558(9) 0.0454(9) 0.0561(10) -0.0022(7) 0.0143(7) -0.0009(7)
F1 0.1710(19) 0.0884(12) 0.0943(13) -0.0009(13) 0.0469(13) -0.0385(10)
N2 0.052(3) 0.063(3) 0.061(3) 0.019(2) 0.018(2) 0.003(3)
N1 0.0620(10) 0.0466(10) 0.0694(11) 0.0081(8) 0.0255(8) 0.0094(8)
C2 0.0492(10) 0.0561(12) 0.0508(11) 0.0026(9) 0.0122(8) 0.0029(9)
F2 0.1631(18) 0.0458(8) 0.1523(18) 0.0267(10) 0.0115(14) -0.0174(10)
C18 0.0432(9) 0.0407(10) 0.0523(10) 0.0038(7) 0.0138(8) 0.0048(8)
O3 0.090(3) 0.080(3) 0.089(3) -0.014(2) 0.022(2) -0.026(3)
C7 0.0572(11) 0.0529(12) 0.0576(12) -0.0047(9) 0.0176(9) 0.0072(9)
C17 0.0481(9) 0.0483(11) 0.0527(11) 0.0048(8) 0.0085(8) 0.0087(8)
C1 0.0444(9) 0.0523(11) 0.0519(11) 0.0075(8) 0.0115(8) 0.0023(9)
C16 0.0528(10) 0.0585(12) 0.0506(11) 0.0020(9) 0.0026(9) 0.0022(9)
C3 0.0644(12) 0.0735(15) 0.0524(12) 0.0004(11) 0.0150(10) 0.0065(11)
C8 0.0672(14) 0.0553(13) 0.0754(15) -0.0135(11) 0.0226(11) -0.0116(11)
C6 0.0702(14) 0.0540(13) 0.0689(14) 0.0042(11) 0.0187(11) -0.0045(11)
C21 0.0838(17) 0.0490(14) 0.103(2) 0.0171(12) 0.0114(15) 0.0243(13)
C19 0.0707(14) 0.0470(12) 0.0631(14) 0.0059(9) 0.0124(11) -0.0027(10)
C12 0.0777(15) 0.0623(15) 0.0750(15) 0.0205(12) 0.0320(12) 0.0286(12)
C20 0.0845(16) 0.0397(12) 0.099(2) 0.0100(11) 0.0182(14) 0.0016(11)
C15 0.0676(14) 0.0564(13) 0.0775(16) -0.0070(11) 0.0006(12) -0.0171(12)
C22 0.0671(14) 0.0642(14) 0.0660(14) 0.0083(11) 0.0035(11) 0.0195(12)
C11 0.0724(14) 0.0812(17) 0.0541(13) 0.0261(13) 0.0193(12) 0.0185(13)
C10 0.0648(14) 0.0832(19) 0.0631(15) 0.0029(13) -0.0021(11) -0.0125(13)
C14 0.0707(15) 0.0580(15) 0.104(2) -0.0174(12) 0.0185(14) -0.0110(14)
C13 0.0889(19) 0.0439(13) 0.098(2) -0.0078(11) 0.0345(16) 0.0067(12)
O4 0.237(8) 0.085(4) 0.149(5) -0.021(4) -0.032(5) 0.006(4)
O6 0.113(5) 0.137(5) 0.120(5) -0.001(3) -0.059(4) -0.004(3)
C4 0.0757(15) 0.0890(18) 0.0484(12) 0.0020(13) 0.0141(11) -0.0075(12)
C9 0.0569(13) 0.0827(18) 0.0818(17) -0.0118(12) 0.0057(12) -0.0206(14)
C5 0.0794(16) 0.0721(16) 0.0637(14) 0.0058(13) 0.0153(12) -0.0200(12)
O5 0.114(4) 0.227(6) 0.203(6) -0.055(4) 0.095(4) -0.102(5)

loop_
_atom_type_symbol
_atom_type_scat_dispersion_real
_atom_type_scat_dispersion_imag
_atom_type_scat_Cromer_Mann_a1
_atom_type_scat_Cromer_Mann_a2
_atom_type_scat_Cromer_Mann_a3
_atom_type_scat_Cromer_Mann_a4
_atom_type_scat_Cromer_Mann_b1
_atom_type_scat_Cromer_Mann_b2
_atom_type_scat_Cromer_Mann_b3
_atom_type_scat_Cromer_Mann_b4
_atom_type_scat_Cromer_Mann_c
_atom_type_scat_source
_atom_type_scat_dispersion_source
C 0.00347 0.00161 2.31000 1.02000 1.58860 0.86500 20.84390 10.20750 0.56870 51.65120 0.21560 'International Tables Volume C Table 6.1.1.4 (pp. 500-502)' 'Henke, Gullikson and Davis, At. Data and Nucl. Data Tables, 1993, 54, 2'
F 0.01794 0.01033 3.53920 2.64120 1.51700 1.02430 10.28250 4.29440 0.26150 26.14760 0.27760 'International Tables Volume C Table 6.1.1.4 (pp. 500-502)' 'Henke, Gullikson and Davis, At. Data and Nucl. Data Tables, 1993, 54, 2'
H 0.00000 0.00000 0.49300 0.32291 0.14019 0.04081 10.51090 26.12570 3.14236 57.79970 0.00304 'International Tables Volume C Table 6.1.1.4 (pp. 500-502)' 'Henke, Gullikson and Davis, At. Data and Nucl. Data Tables, 1993, 54, 2'
Mn 0.34779 0.73263 11.28190 7.35730 3.01930 2.24410 5.34090 0.34320 17.86740 83.75430 1.08960 'International Tables Volume C Table 6.1.1.4 (pp. 500-502)' 'Henke, Gullikson and Davis, At. Data and Nucl. Data Tables, 1993, 54, 2'
N 0.00653 0.00323 12.21260 3.13220 2.01250 1.16630 0.00570 9.89330 28.99750 0.58260 -11.52900 'International Tables Volume C Table 6.1.1.4 (pp. 500-502)' 'Henke, Gullikson and Davis, At. Data and Nucl. Data Tables, 1993, 54, 2'
O 0.01158 0.00611 3.04850 2.28680 1.54630 0.86700 13.27710 5.70110 0.32390 32.90890 0.25080 'International Tables Volume C Table 6.1.1.4 (pp. 500-502)' 'Henke, Gullikson and Davis, At. Data and Nucl. Data Tables, 1993, 54, 2'
Re -0.86767 7.12843 28.76210 15.71890 14.55640 5.44174 1.67191 9.09227 0.35050 52.08610 10.47200 'International Tables Volume C Table 6.1.1.4 (pp. 500-502)' 'Henke, Gullikson and Davis, At. Data and Nucl. Data Tables, 1993, 54, 2'

loop_
_geom_angle_atom_site_label_1
_geom_angle_atom_site_label_2
_geom_angle_atom_site_label_3
_geom_angle
_geom_angle_site_symmetry_1
_geom_angle_site_symmetry_3
_geom_angle_publ_flag
O4 Re1 O3 110.5(3) . . ?
O6 Re1 O3 109.9(2) . . ?
O6 Re1 O4 107.0(3) . . ?
O5 Re1 O3 109.8(2) . . ?
O5 Re1 O4 109.5(4) . . ?
O5 Re1 O6 110.1(4) . . ?
O1 Mn1 O2 177.53(7) . . ?
N3 Mn1 O2 85.95(6) . . ?
N3 Mn1 O1 92.11(7) . . ?
N4 Mn1 O2 91.73(7) . . ?
N4 Mn1 O1 87.26(7) . . ?
N4 Mn1 N3 104.55(7) . . ?
N2 Mn1 O2 88.63(11) . . ?
N2 Mn1 O1 93.57(11) . . ?
N2 Mn1 N3 167.11(12) . . ?
N2 Mn1 N4 87.28(12) . . ?
N1 Mn1 O2 93.17(7) . . ?
N1 Mn1 O1 88.25(7) . . ?
N1 Mn1 N3 86.66(7) . . ?
N1 Mn1 N4 168.06(8) . . ?
N1 Mn1 N2 81.96(13) . . ?
C18 O2 Mn1 122.93(11) . . ?
C1 O1 Mn1 123.68(12) . . ?
C16 N3 Mn1 121.57(14) . . ?
C15 N3 Mn1 119.43(15) . . ?
C15 N3 C16 118.91(19) . . ?
C7 N4 Mn1 120.96(15) . . ?
C8 N4 Mn1 120.05(14) . . ?
C8 N4 C7 118.90(19) . . ?
H2 N2 Mn1 104(2) . . ?
C11 N2 Mn1 105.8(2) . . ?
C11 N2 H2 106(2) . . ?
C10 N2 Mn1 116.9(2) . . ?
C10 N2 H2 110(2) . . ?
C10 N2 C11 113.3(3) . . ?
H1 N1 Mn1 110.1(17) . . ?
C12 N1 Mn1 106.18(14) . . ?
C12 N1 H1 103.8(17) . . ?
C13 N1 Mn1 116.38(15) . . ?
C13 N1 H1 107.2(17) . . ?
C13 N1 C12 112.51(19) . . ?
C1 C2 C7 120.67(18) . . ?
C3 C2 C7 119.2(2) . . ?
C3 C2 C1 119.34(19) . . ?
C17 C18 O2 123.25(17) . . ?
C19 C18 O2 118.24(17) . . ?
C19 C18 C17 118.48(18) . . ?
C2 C7 N4 125.16(19) . . ?
H7 C7 N4 119.5(15) . . ?
H7 C7 C2 115.2(15) . . ?
C16 C17 C18 121.22(17) . . ?
C22 C17 C18 119.6(2) . . ?
C22 C17 C16 118.7(2) . . ?
C2 C1 O1 122.80(17) . . ?
C6 C1 O1 118.91(19) . . ?
C6 C1 C2 118.28(19) . . ?
C17 C16 N3 124.91(18) . . ?
H16 C16 N3 118.7(13) . . ?
H16 C16 C17 116.2(13) . . ?
H3 C3 C2 116.5(15) . . ?
C4 C3 C2 122.1(2) . . ?
C4 C3 H3 121.5(15) . . ?
H8a C8 N4 109.0(15) . . ?
H8b C8 N4 107.6(17) . . ?
H8b C8 H8a 111(2) . . ?
C9 C8 N4 110.7(2) . . ?
C9 C8 H8a 109.2(16) . . ?
C9 C8 H8b 109.3(15) . . ?
H6 C6 C1 116.5(17) . . ?
C5 C6 C1 118.9(2) . . ?
C5 C6 H6 124.7(17) . . ?
C20 C21 H21 118(2) . . ?
C22 C21 H21 124(2) . . ?
C22 C21 C20 117.5(2) . . ?
H19 C19 C18 121.1(15) . . ?
C20 C19 C18 118.5(2) . . ?
C20 C19 H19 120.4(15) . . ?
H12a C12 N1 107.2(18) . . ?
H12b C12 N1 109.4(18) . . ?
H12b C12 H12a 113(2) . . ?
C11 C12 N1 109.76(19) . . ?
C11 C12 H12a 107.9(17) . . ?
C11 C12 H12b 109.3(18) . . ?
C21 C20 F2 118.2(2) . . ?
C19 C20 F2 117.4(3) . . ?
C19 C20 C21 124.4(2) . . ?
H15a C15 N3 110.2(15) . . ?
H15b C15 N3 110.2(17) . . ?
H15b C15 H15a 108(2) . . ?
C14 C15 N3 109.8(2) . . ?
C14 C15 H15a 109.2(16) . . ?
C14 C15 H15b 109.9(17) . . ?
C21 C22 C17 121.5(2) . . ?
H22 C22 C17 113.8(19) . . ?
H22 C22 C21 124.5(19) . . ?
C12 C11 N2 108.7(3) . . ?
H11a C11 N2 105.9(16) . . ?
H11a C11 C12 110.7(16) . . ?
H11b C11 N2 110.5(16) . . ?
H11b C11 C12 111.7(15) . . ?
H11b C11 H11a 109(2) . . ?
H10a C10 N2 111.0(16) . . ?
H10b C10 N2 104.1(16) . . ?
H10b C10 H10a 107(2) . . ?
C9 C10 N2 112.5(3) . . ?
C9 C10 H10a 110.0(16) . . ?
C9 C10 H10b 111.8(16) . . ?
H14a C14 C15 106.9(18) . . ?
H14b C14 C15 109(2) . . ?
H14b C14 H14a 108(3) . . ?
C13 C14 C15 115.5(2) . . ?
C13 C14 H14a 112.0(18) . . ?
C13 C14 H14b 104.8(19) . . ?
C14 C13 N1 112.9(2) . . ?
H13a C13 N1 110.7(18) . . ?
H13a C13 C14 110.5(17) . . ?
H13b C13 N1 107.5(17) . . ?
H13b C13 C14 109.5(18) . . ?
H13b C13 H13a 105(3) . . ?
H4 C4 C3 123.6(17) . . ?
C5 C4 C3 116.8(2) . . ?
C5 C4 H4 119.5(17) . . ?
C10 C9 C8 115.4(2) . . ?
H9a C9 C8 107.6(17) . . ?
H9a C9 C10 114.1(17) . . ?
H9b C9 C8 112.0(19) . . ?
H9b C9 C10 106(2) . . ?
H9b C9 H9a 100(2) . . ?
C6 C5 F1 117.7(3) . . ?
C4 C5 F1 117.7(2) . . ?
C4 C5 C6 124.6(2) . . ?

loop_
_geom_bond_atom_site_label_1
_geom_bond_atom_site_label_2
_geom_bond_distance
_geom_bond_site_symmetry_2
_geom_bond_publ_flag
Re1 O3 1.715(4) . ?
Re1 O4 1.699(6) . ?
Re1 O6 1.665(4) . ?
Re1 O5 1.642(6) . ?
Mn1 O2 1.8998(14) . ?
Mn1 O1 1.8789(14) . ?
Mn1 N3 2.1125(18) . ?
Mn1 N4 2.0455(18) . ?
Mn1 N2 2.190(4) . ?
Mn1 N1 2.1356(18) . ?
O2 C18 1.328(2) . ?
O1 C1 1.321(2) . ?
N3 C16 1.269(3) . ?
N3 C15 1.473(3) . ?
N4 C7 1.282(3) . ?
N4 C8 1.472(3) . ?
F1 C5 1.356(3) . ?
N2 H2 0.86(3) . ?
N2 C11 1.462(4) . ?
N2 C10 1.482(5) . ?
N1 H1 0.85(3) . ?
N1 C12 1.487(3) . ?
N1 C13 1.483(3) . ?
C2 C7 1.439(3) . ?
C2 C1 1.412(3) . ?
C2 C3 1.410(3) . ?
F2 C20 1.355(3) . ?
C18 C17 1.413(3) . ?
C18 C19 1.399(3) . ?
C7 H7 0.92(2) . ?
C17 C16 1.445(3) . ?
C17 C22 1.395(3) . ?
C1 C6 1.409(3) . ?
C16 H16 1.00(2) . ?
C3 H3 0.98(3) . ?
C3 C4 1.366(4) . ?
C8 H8a 0.94(3) . ?
C8 H8b 0.95(3) . ?
C8 C9 1.510(4) . ?
C6 H6 0.95(3) . ?
C6 C5 1.362(4) . ?
C21 H21 0.86(3) . ?
C21 C20 1.364(4) . ?
C21 C22 1.369(4) . ?
C19 H19 0.89(3) . ?
C19 C20 1.369(3) . ?
C12 H12a 0.95(3) . ?
C12 H12b 0.91(3) . ?
C12 C11 1.497(4) . ?
C15 H15a 0.99(3) . ?
C15 H15b 0.92(3) . ?
C15 C14 1.513(4) . ?
C22 H22 0.90(3) . ?
C11 H11a 0.98(3) . ?
C11 H11b 0.97(3) . ?
C10 H10a 0.96(3) . ?
C10 H10b 1.01(3) . ?
C10 C9 1.512(4) . ?
C14 H14a 0.93(3) . ?
C14 H14b 0.93(3) . ?
C14 C13 1.516(4) . ?
C13 H13a 0.96(3) . ?
C13 H13b 0.98(3) . ?
C4 H4 0.94(3) . ?
C4 C5 1.379(4) . ?
C9 H9a 0.98(3) . ?
C9 H9b 0.88(3) . ?

loop_
_geom_torsion_atom_site_label_1
_geom_torsion_atom_site_label_2
_geom_torsion_atom_site_label_3
_geom_torsion_atom_site_label_4
_geom_torsion
_geom_torsion_site_symmetry_1
_geom_torsion_site_symmetry_2
_geom_torsion_site_symmetry_3
_geom_torsion_site_symmetry_4
_geom_torsion_publ_flag
Mn1 O2 C18 C17 35.27(16) . . . . ?
Mn1 O2 C18 C19 -146.48(16) . . . . ?
Mn1 O1 C1 C2 30.43(17) . . . . ?
Mn1 O1 C1 C6 -150.86(16) . . . . ?
Mn1 N3 C16 C17 -10.28(19) . . . . ?
Mn1 N3 C15 C14 62.92(18) . . . . ?
Mn1 N4 C7 C2 -12.46(18) . . . . ?
Mn1 N4 C8 C9 64.05(17) . . . . ?
Mn1 N2 C11 C12 43.3(2) . . . . ?
Mn1 N2 C10 C9 -57.3(2) . . . . ?
Mn1 N1 C12 C11 43.16(15) . . . . ?
Mn1 N1 C13 C14 -61.20(17) . . . . ?
O2 C18 C17 C16 6.7(2) . . . . ?
O2 C18 C17 C22 178.6(2) . . . . ?
O2 C18 C19 C20 -179.1(2) . . . . ?
O1 C1 C2 C7 10.3(2) . . . . ?
O1 C1 C2 C3 -179.7(2) . . . . ?
O1 C1 C6 C5 179.4(2) . . . . ?
N3 C16 C17 C18 -18.2(3) . . . . ?
N3 C16 C17 C22 169.8(2) . . . . ?
N3 C15 C14 C13 -67.0(2) . . . . ?
N4 C7 C2 C1 -18.2(3) . . . . ?
N4 C7 C2 C3 171.7(2) . . . . ?
N4 C8 C9 C10 -68.5(2) . . . . ?
F1 C5 C6 C1 -179.3(2) . . . . ?
F1 C5 C4 C3 -179.3(2) . . . . ?
N2 C11 C12 N1 -60.3(2) . . . . ?
N2 C10 C9 C8 67.3(3) . . . . ?
N1 C13 C14 C15 68.3(2) . . . . ?
C2 C1 C6 C5 -1.8(2) . . . . ?
C2 C3 C4 C5 -1.0(3) . . . . ?
F2 C20 C21 C22 179.8(3) . . . . ?
F2 C20 C19 C18 -179.3(2) . . . . ?
C18 C17 C22 C21 0.2(2) . . . . ?
C18 C19 C20 C21 0.7(3) . . . . ?
C17 C22 C21 C20 -0.3(3) . . . . ?
C1 C6 C5 C4 0.6(3) . . . . ?
C3 C4 C5 C6 0.8(3) . . . . ?

loop_
_atom_site_anharm_gc_c_label
_atom_site_anharm_gc_c_111
_atom_site_anharm_gc_c_112
_atom_site_anharm_gc_c_113
_atom_site_anharm_gc_c_122
_atom_site_anharm_gc_c_123
_atom_site_anharm_gc_c_133
_atom_site_anharm_gc_c_222
_atom_site_anharm_gc_c_223
_atom_site_anharm_gc_c_233
_atom_site_anharm_gc_c_333
Re1 0.00000056(15) -0.00000099(3) 0.00000059(4) -0.000000121(13) 0.000000243(9) -0.000000105(18) -0.000001101(15) 0.000000709(8) -0.000000461(7) 0.000000353(14)
Mn1 0.0000005(3) -0.00000023(7) 0.00000014(8) -0.00000004(3) -0.000000031(19) -0.00000003(3) -0.00000006(2) -0.000000044(11) -0.000000037(13) -0.00000004(3)
N2 -0.000005(2) -0.0000004(5) -0.0000009(5) -0.0000003(2) 0.00000056(16) -0.0000011(3) 0.00000001(17) 0.00000020(10) 0.00000006(10) -0.00000032(19)
O3 0.000003(3) 0.0000012(7) 0.0000017(7) -0.0000000(3) 0.0000005(2) -0.0000000(3) -0.0000001(2) -0.00000040(12) -0.00000023(14) 0.0000002(2)
O4 -0.000146(19) -0.000021(3) 0.000038(4) -0.0000009(6) 0.0000027(6) -0.0000079(11) 0.0000010(3) -0.0000005(2) -0.0000008(3) 0.0000024(6)
O6 -0.000017(5) -0.0000046(11) 0.0000072(16) 0.0000026(5) 0.0000003(4) -0.0000015(7) -0.0000008(4) -0.0000018(2) 0.0000004(2) 0.0000003(5)
O5 0.000035(6) -0.000025(2) 0.000026(2) 0.0000231(15) -0.0000146(11) 0.0000111(13) -0.0000214(15) 0.0000127(9) -0.0000063(7) 0.0000024(9)

loop_
_atom_site_anharm_gc_d_label
_atom_site_anharm_gc_d_1111
_atom_site_anharm_gc_d_1112
_atom_site_anharm_gc_d_1113
_atom_site_anharm_gc_d_1122
_atom_site_anharm_gc_d_1123
_atom_site_anharm_gc_d_1133
_atom_site_anharm_gc_d_1222
_atom_site_anharm_gc_d_1223
_atom_site_anharm_gc_d_1233
_atom_site_anharm_gc_d_1333
_atom_site_anharm_gc_d_2222
_atom_site_anharm_gc_d_2223
_atom_site_anharm_gc_d_2233
_atom_site_anharm_gc_d_2333
_atom_site_anharm_gc_d_3333
Re1 0.00000022(3) -0.000000014(3) 0.000000038(6) 0.0000000161(13) -0.0000000075(9) 0.000000032(2) 0.0000000145(7) -0.0000000076(4) 0.0000000036(4) 0.0000000045(11) 0.0000000306(10) -0.0000000123(4) 0.0000000095(3) -0.0000000030(4) 0.0000000081(10)
Mn1 0.00000005(4) 0.000000002(8) 0.000000014(10) -0.000000006(2) 0.0000000004(19) 0.000000018(3) -0.0000000012(13) -0.0000000019(7) 0.0000000001(8) 0.0000000013(19) 0.0000000040(12) 0.0000000000(6) 0.0000000003(5) -0.0000000003(7) 0.0000000032(16)
N2 -0.0000003(3) -0.00000002(6) 0.00000013(6) -0.000000033(19) -0.000000007(16) 0.00000003(2) 0.000000012(11) 0.000000003(7) 0.000000005(7) 0.000000027(14) -0.000000006(9) 0.000000003(5) 0.000000004(4) 0.000000001(6) 0.000000002(11)
O3 -0.0000001(4) -0.00000009(9) -0.00000009(9) 0.00000007(3) 0.00000004(2) 0.00000001(3) -0.000000015(14) -0.000000015(9) 0.000000015(9) 0.000000008(17) 0.000000008(11) -0.000000013(6) -0.000000017(5) -0.000000016(7) -0.000000008(14)
O4 0.000006(3) 0.0000018(4) 0.0000008(5) 0.00000035(9) -0.00000078(9) 0.00000024(13) 0.00000002(3) -0.00000005(2) 0.00000015(3) -0.00000002(6) 0.000000010(16) 0.000000029(10) -0.000000006(10) -0.000000066(17) 0.00000008(4)
O6 0.0000001(7) -0.00000010(15) -0.0000009(2) 0.00000014(5) -0.00000003(4) 0.00000003(8) -0.00000003(3) -0.000000015(18) 0.00000005(2) -0.00000013(4) -0.00000002(2) -0.000000031(12) 0.000000020(11) -0.000000035(14) 0.00000007(3)
O5 -0.0000008(6) 0.00000010(19) -0.0000003(2) 0.00000027(10) 0.00000014(8) -0.00000052(11) -0.00000023(7) 0.00000001(5) 0.00000019(4) -0.00000035(6) 0.00000036(7) -0.00000015(4) 0.00000001(3) 0.00000012(3) -0.00000015(5)
